data_4126503
loop_
_publ_author_name
'Wang, Guocang'
'Ceylan, Yavuz S.'
'Cundari, Thomas R.'
'Dias, H. V. Rasika'

_publ_section_title
;
 Heterobimetallic Silver--Iron Complexes Involving Fe(CO)5 Ligands
;
_journal_name_full 'Journal of the American Chemical Society'
_journal_paper_doi 10.1021/jacs.7b08595
_journal_year 2017
_chemical_formula_moiety 'C54 H66 Ag P2, C32 H12 B F24'
_chemical_formula_sum 'C86 H78 Ag B F24 P2'
_chemical_formula_weight 1748.10
_space_group_crystal_system monoclinic
_space_group_IT_number 15
_space_group_name_Hall '-C 2yc'
_space_group_name_H-M_alt 'C 1 2/c 1'
_symmetry_space_group_name_Hall '-C 2yc'
_symmetry_space_group_name_H-M 'C 1 2/c 1'
_atom_sites_solution_hydrogens geom
_atom_sites_solution_primary dual
_audit_creation_date 2017-07-11
_audit_creation_method
;
Olex2 1.2
(compiled 2017.03.28 svn.r3405 for OlexSys, GUI svn.r5337)
;
_cell_angle_alpha 90
_cell_angle_beta 94.9930(10)
_cell_angle_gamma 90
_cell_formula_units_Z 4
_cell_length_a 24.7661(8)
_cell_length_b 9.2289(3)
_cell_length_c 34.1516(12)
_cell_measurement_reflns_used 9959
_cell_measurement_temperature 100(2)
_cell_measurement_theta_max 30.54
_cell_measurement_theta_min 3.01
_cell_volume 7776.2(4)
_computing_cell_refinement 'SAINT v8.37A (Bruker, 2015)'
_computing_data_reduction 'SAINT v8.37A (Bruker, 2015)'
_computing_molecular_graphics 'Olex2 (Dolomanov et al., 2009)'
_computing_publication_material 'Olex2 (Dolomanov et al., 2009)'
_computing_structure_refinement 'ShelXL (Sheldrick, 2015)'
_computing_structure_solution 'ShelXT (Sheldrick, 2015)'
_diffrn_ambient_temperature 99.99
_diffrn_detector_area_resol_mean 8
_diffrn_measured_fraction_theta_full 0.996
_diffrn_measured_fraction_theta_max 0.994
_diffrn_measurement_device_type 'Bruker D8 Quest with a Photon 100 CMOS detector'
_diffrn_measurement_method '\f and \w scans'
_diffrn_radiation_monochromator graphite
_diffrn_radiation_type MoK\a
_diffrn_radiation_wavelength 0.71073
_diffrn_reflns_av_R_equivalents 0.0402
_diffrn_reflns_av_unetI/netI 0.0394
_diffrn_reflns_Laue_measured_fraction_full 0.996
_diffrn_reflns_Laue_measured_fraction_max 0.994
_diffrn_reflns_limit_h_max 30
_diffrn_reflns_limit_h_min -30
_diffrn_reflns_limit_k_max 11
_diffrn_reflns_limit_k_min -11
_diffrn_reflns_limit_l_max 37
_diffrn_reflns_limit_l_min -42
_diffrn_reflns_number 26396
_diffrn_reflns_point_group_measured_fraction_full 0.996
_diffrn_reflns_point_group_measured_fraction_max 0.994
_diffrn_reflns_theta_full 25.242
_diffrn_reflns_theta_max 26.490
_diffrn_reflns_theta_min 2.788
_diffrn_source 'sealed tube'
_diffrn_standards_number 0
_exptl_absorpt_coefficient_mu 0.404
_exptl_absorpt_correction_T_max 0.7461
_exptl_absorpt_correction_T_min 0.6710
_exptl_absorpt_correction_type multi-scan
_exptl_absorpt_process_details
'SADABS-2016/2 (Bruker,2016/2) was used for absorption correction. wR2(int) was 0.0727 before and 0.0521 after correction. The Ratio of minimum to maximum transmission is 0.8993. The \l/2 correction factor is Not present.'
_exptl_crystal_colour colourless
_exptl_crystal_colour_primary colourless
_exptl_crystal_density_diffrn 1.493
_exptl_crystal_description parallelpiped
_exptl_crystal_F_000 3568
_exptl_crystal_size_max 0.18
_exptl_crystal_size_mid 0.09
_exptl_crystal_size_min 0.05
_refine_diff_density_max 0.679
_refine_diff_density_min -0.797
_refine_diff_density_rms 0.071
_refine_ls_extinction_method none
_refine_ls_goodness_of_fit_ref 1.025
_refine_ls_hydrogen_treatment constr
_refine_ls_matrix_type full
_refine_ls_number_parameters 581
_refine_ls_number_reflns 8022
_refine_ls_number_restraints 154
_refine_ls_restrained_S_all 1.289
_refine_ls_R_factor_all 0.0525
_refine_ls_R_factor_gt 0.0384
_refine_ls_shift/su_max 0.002
_refine_ls_shift/su_mean 0.000
_refine_ls_structure_factor_coef Fsqd
_refine_ls_weighting_details 'w=1/[\s^2^(Fo^2^)+(0.0397P)^2^+18.9150P] where P=(Fo^2^+2Fc^2^)/3'
_refine_ls_weighting_scheme calc
_refine_ls_wR_factor_gt 0.0864
_refine_ls_wR_factor_ref 0.0931
_reflns_Friedel_coverage 0.000
_reflns_number_gt 6573
_reflns_number_total 8022
_reflns_threshold_expression 'I > 2\s(I)'
_cod_data_source_file ja7b08595_si_002.cif
_cod_data_source_block rad509_0m_a
_cod_database_code 4126503
_shelx_shelxl_version_number 2014/7
_shelx_space_group_comment
;
The symmetry employed for this shelxl refinement is uniquely defined
by the following loop, which should always be used as a source of
symmetry information in preference to the above space-group names.
They are only intended as comments.
;
_shelx_estimated_absorpt_t_max 0.980
_shelx_estimated_absorpt_t_min 0.931
_olex2_refinement_description
;
1. Fixed Uiso
 At 1.2 times of:
  All C(H) groups
 At 1.5 times of:
  All C(H,H,H) groups
2. Restrained distances
 F6-C35 \\sim F9-C35 \\sim F4-C35 \\sim F7-C35 \\sim F5-C35 \\sim F8-C35
 with sigma of 0.01
 F14-C43 \\sim F17-C43 \\sim F15-C43 \\sim F18-C43 \\sim F13-C43 \\sim F16-C43
 with sigma of 0.02
 F4-F5 \\sim F4-F6 \\sim F5-F6 \\sim F7-F8 \\sim F7-F9 \\sim F8-F9
 with sigma of 0.04
 C35-F4 \\sim C35-F5 \\sim C35-F6 \\sim C35-F7 \\sim C35-F8 \\sim C35-F9 \\sim
C35-C32
 with sigma of 0.02
 F16-F17 \\sim F16-F18 \\sim F17-F18 \\sim F13-F14 \\sim F13-F15
 with sigma of 0.04
 C43-F16 \\sim C43-F17 \\sim C43-F18 \\sim C43-F13 \\sim C43-F14 \\sim C43-F15
\\sim C43-C40
 with sigma of 0.02
3. Uiso/Uaniso restraints and constraints
Uanis(F6) \\sim Ueq, Uanis(F9) \\sim Ueq, Uanis(F4) \\sim Ueq, Uanis(F7) \\sim
Ueq, Uanis(F5) \\sim Ueq, Uanis(F8) \\sim Ueq: with sigma of 0.01 and sigma for
terminal atoms of 0.01
Uanis(F7) \\sim Ueq, Uanis(F5) \\sim Ueq, Uanis(F8) \\sim Ueq, Uanis(F6) \\sim
Ueq, Uanis(F9) \\sim Ueq, Uanis(F4) \\sim Ueq: with sigma of 0.005 and sigma
for terminal atoms of 0.005
Uanis(F16) \\sim Ueq, Uanis(F13) \\sim Ueq, Uanis(F18) \\sim Ueq, Uanis(F15)
\\sim Ueq, Uanis(F17) \\sim Ueq, Uanis(F14) \\sim Ueq: with sigma of 0.005 and
sigma for terminal atoms of 0.005
4. Rigid body (RIGU) restrains
 F4, F5, F6, F7, F8, F9
 with sigma for 1-2 distances of 0.004 and sigma for 1-3 distances of 0.004
 F16, F17, F18, F13, F14, F15
 with sigma for 1-2 distances of 0.004 and sigma for 1-3 distances of 0.004
5. Others
 Sof(F7)=Sof(F8)=Sof(F9)=1-FVAR(1)
 Sof(F4)=Sof(F5)=Sof(F6)=FVAR(1)
 Sof(F13)=Sof(F14)=Sof(F15)=1-FVAR(2)
 Sof(F16)=Sof(F17)=Sof(F18)=FVAR(2)
6.a Aromatic/amide H refined with riding coordinates:
 C3(H3), C5(H5), C12(H12), C14(H14), C21(H21), C23(H23), C29(H29), C31(H31),
 C33(H33), C37(H37), C39(H39), C41(H41)
6.b Idealised Me refined as rotating group:
 C7(H7A,H7B,H7C), C8(H8A,H8B,H8C), C9(H9A,H9B,H9C), C16(H16A,H16B,H16C),
 C17(H17A,H17B,H17C), C18(H18A,H18B,H18C), C25(H25A,H25B,H25C), C26(H26A,H26B,
 H26C), C27(H27A,H27B,H27C)
;
_olex2_submission_special_instructions 'No special instructions were received'

loop_
_space_group_symop_operation_xyz
'x, y, z'
'-x, y, -z+1/2'
'x+1/2, y+1/2, z'
'-x+1/2, y+1/2, -z+1/2'
'-x, -y, -z'
'x, -y, z-1/2'
'-x+1/2, -y+1/2, -z'
'x+1/2, -y+1/2, z-1/2'

loop_
_atom_site_label
_atom_site_type_symbol
_atom_site_fract_x
_atom_site_fract_y
_atom_site_fract_z
_atom_site_U_iso_or_equiv
_atom_site_adp_type
_atom_site_occupancy
_atom_site_site_symmetry_order
_atom_site_calc_flag
_atom_site_refinement_flags_posn
_atom_site_refinement_flags_adp
_atom_site_refinement_flags_occupancy
_atom_site_disorder_assembly
_atom_site_disorder_group
Ag Ag 0.2500 0.7500 0.5000 0.01388(7) Uani 1 2 d S T P . .
P P 0.28606(2) 0.86529(6) 0.44434(2) 0.01142(13) Uani 1 1 d . . . . .
C1 C 0.23542(9) 0.9938(2) 0.42250(7) 0.0139(5) Uani 1 1 d . . . . .
C2 C 0.20886(9) 1.0811(2) 0.44911(7) 0.0146(5) Uani 1 1 d . . . . .
C3 C 0.16899(10) 1.1783(3) 0.43443(7) 0.0176(5) Uani 1 1 d . . . . .
H3 H 0.1523 1.2388 0.4524 0.021 Uiso 1 1 calc R . . . .
C4 C 0.15285(10) 1.1901(3) 0.39461(8) 0.0203(5) Uani 1 1 d . . . . .
C5 C 0.17948(11) 1.1041(3) 0.36906(8) 0.0214(5) Uani 1 1 d . . . . .
H5 H 0.1690 1.1107 0.3417 0.026 Uiso 1 1 calc R . . . .
C6 C 0.22089(10) 1.0086(3) 0.38172(7) 0.0180(5) Uani 1 1 d . . . . .
C7 C 0.22222(10) 1.0801(3) 0.49309(7) 0.0180(5) Uani 1 1 d . . . . .
H7A H 0.2083 0.9909 0.5041 0.027 Uiso 1 1 calc GR . . . .
H7B H 0.2054 1.1642 0.5047 0.027 Uiso 1 1 calc GR . . . .
H7C H 0.2616 1.0845 0.4990 0.027 Uiso 1 1 calc GR . . . .
C8 C 0.10882(11) 1.2929(3) 0.37912(9) 0.0277(6) Uani 1 1 d . . . . .
H8A H 0.0752 1.2387 0.3725 0.042 Uiso 1 1 calc GR . . . .
H8B H 0.1197 1.3413 0.3555 0.042 Uiso 1 1 calc GR . . . .
H8C H 0.1029 1.3655 0.3992 0.042 Uiso 1 1 calc GR . . . .
C9 C 0.24923(13) 0.9334(3) 0.35016(7) 0.0280(6) Uani 1 1 d . . . . .
H9A H 0.2884 0.9347 0.3572 0.042 Uiso 1 1 calc GR . . . .
H9B H 0.2410 0.9837 0.3251 0.042 Uiso 1 1 calc GR . . . .
H9C H 0.2367 0.8329 0.3477 0.042 Uiso 1 1 calc GR . . . .
C10 C 0.34658(9) 0.9665(3) 0.46389(7) 0.0152(5) Uani 1 1 d . . . . .
C11 C 0.38036(10) 0.8977(3) 0.49374(7) 0.0187(5) Uani 1 1 d . . . . .
C12 C 0.42107(10) 0.9770(3) 0.51473(8) 0.0272(6) Uani 1 1 d . . . . .
H12 H 0.4431 0.9307 0.5352 0.033 Uiso 1 1 calc R . . . .
C13 C 0.43026(11) 1.1209(3) 0.50657(9) 0.0323(7) Uani 1 1 d . . . . .
C14 C 0.39944(11) 1.1837(3) 0.47558(9) 0.0293(7) Uani 1 1 d . . . . .
H14 H 0.4068 1.2814 0.4690 0.035 Uiso 1 1 calc R . . . .
C15 C 0.35798(10) 1.1111(3) 0.45340(8) 0.0213(5) Uani 1 1 d . . . . .
C16 C 0.37711(10) 0.7380(3) 0.50267(8) 0.0237(6) Uani 1 1 d . . . . .
H16A H 0.3503 0.7219 0.5217 0.036 Uiso 1 1 calc GR . . . .
H16B H 0.4127 0.7035 0.5137 0.036 Uiso 1 1 calc GR . . . .
H16C H 0.3663 0.6849 0.4784 0.036 Uiso 1 1 calc GR . . . .
C17 C 0.47310(12) 1.2069(4) 0.53025(12) 0.0515(10) Uani 1 1 d . . . . .
H17A H 0.4558 1.2799 0.5458 0.077 Uiso 1 1 calc GR . . . .
H17B H 0.4965 1.2550 0.5125 0.077 Uiso 1 1 calc GR . . . .
H17C H 0.4950 1.1418 0.5479 0.077 Uiso 1 1 calc GR . . . .
C18 C 0.33074(11) 1.1904(3) 0.41873(9) 0.0276(6) Uani 1 1 d . . . . .
H18A H 0.3251 1.1239 0.3964 0.041 Uiso 1 1 calc GR . . . .
H18B H 0.3537 1.2712 0.4117 0.041 Uiso 1 1 calc GR . . . .
H18C H 0.2957 1.2278 0.4255 0.041 Uiso 1 1 calc GR . . . .
C19 C 0.30123(9) 0.7245(2) 0.40898(7) 0.0133(5) Uani 1 1 d . . . . .
C20 C 0.25973(10) 0.6215(3) 0.39909(7) 0.0165(5) Uani 1 1 d . . . . .
C21 C 0.26859(10) 0.5114(3) 0.37267(8) 0.0210(5) Uani 1 1 d . . . . .
H21 H 0.2406 0.4428 0.3663 0.025 Uiso 1 1 calc R . . . .
C22 C 0.31690(11) 0.4983(3) 0.35530(8) 0.0220(5) Uani 1 1 d . . . . .
C23 C 0.35728(10) 0.5980(3) 0.36575(7) 0.0205(5) Uani 1 1 d . . . . .
H23 H 0.3909 0.5889 0.3545 0.025 Uiso 1 1 calc R . . . .
C24 C 0.35098(10) 0.7109(3) 0.39191(7) 0.0163(5) Uani 1 1 d . . . . .
C25 C 0.20450(10) 0.6278(3) 0.41472(7) 0.0197(5) Uani 1 1 d . . . . .
H25A H 0.2078 0.6029 0.4427 0.030 Uiso 1 1 calc GR . . . .
H25B H 0.1802 0.5587 0.4003 0.030 Uiso 1 1 calc GR . . . .
H25C H 0.1897 0.7259 0.4112 0.030 Uiso 1 1 calc GR . . . .
C26 C 0.32503(12) 0.3816(3) 0.32545(9) 0.0327(7) Uani 1 1 d . . . . .
H26A H 0.3039 0.2958 0.3313 0.049 Uiso 1 1 calc GR . . . .
H26B H 0.3635 0.3560 0.3265 0.049 Uiso 1 1 calc GR . . . .
H26C H 0.3130 0.4172 0.2991 0.049 Uiso 1 1 calc GR . . . .
C27 C 0.39837(10) 0.8125(3) 0.39938(8) 0.0215(5) Uani 1 1 d . . . . .
H27A H 0.3860 0.9127 0.3952 0.032 Uiso 1 1 calc GR . . . .
H27B H 0.4258 0.7899 0.3813 0.032 Uiso 1 1 calc GR . . . .
H27C H 0.4141 0.8010 0.4265 0.032 Uiso 1 1 calc GR . . . .
F1 F 0.08785(6) 1.60458(16) 0.15400(5) 0.0292(4) Uani 1 1 d . . . . .
F2 F 0.00699(6) 1.51685(15) 0.14907(4) 0.0248(3) Uani 1 1 d . . . . .
F3 F 0.03415(6) 1.65242(15) 0.19815(5) 0.0275(4) Uani 1 1 d . . . . .
F10 F 0.16045(7) 0.6363(2) 0.32399(5) 0.0423(5) Uani 1 1 d . . . . .
F11 F 0.14450(6) 0.68867(17) 0.26271(5) 0.0294(4) Uani 1 1 d . . . . .
F12 F 0.09321(7) 0.54023(15) 0.29014(5) 0.0319(4) Uani 1 1 d . . . . .
F4 F 0.22609(18) 1.3898(4) 0.24501(15) 0.0282(11) Uani 0.578(5) 1 d D U . A 1
F5 F 0.22409(11) 1.1796(4) 0.22041(11) 0.0451(12) Uani 0.578(5) 1 d D U . A 1
F6 F 0.20919(13) 1.2035(5) 0.27977(12) 0.0473(13) Uani 0.578(5) 1 d D U . A 1
F16 F 0.0531(5) 0.8653(15) 0.4212(3) 0.058(3) Uani 0.256(8) 1 d D U . B 1
F17 F -0.0274(4) 0.8398(11) 0.3973(3) 0.045(3) Uani 0.256(8) 1 d D U . B 1
F18 F 0.0049(5) 1.0456(9) 0.4033(4) 0.029(3) Uani 0.256(8) 1 d D U . B 1
F7 F 0.2342(3) 1.3531(7) 0.2344(2) 0.0374(18) Uani 0.422(5) 1 d D U . A 2
F8 F 0.21481(18) 1.1387(4) 0.2554(2) 0.0484(16) Uani 0.422(5) 1 d D U . A 2
F9 F 0.20233(17) 1.3184(7) 0.28878(11) 0.0446(15) Uani 0.422(5) 1 d D U . A 2
F13 F 0.06526(11) 0.9504(5) 0.42074(7) 0.0402(9) Uani 0.744(8) 1 d D U . B 2
F14 F 0.0043(2) 0.7958(3) 0.40948(9) 0.0542(13) Uani 0.744(8) 1 d D U . B 2
F15 F -0.01394(19) 1.0227(5) 0.40128(14) 0.0485(12) Uani 0.744(8) 1 d D U . B 2
C28 C 0.04711(9) 1.2007(2) 0.23482(7) 0.0114(4) Uani 1 1 d . . . . .
C29 C 0.03188(9) 1.3186(2) 0.21030(7) 0.0131(5) Uani 1 1 d . . . . .
H29 H -0.0054 1.3319 0.2019 0.016 Uiso 1 1 calc R . . . .
C30 C 0.06933(10) 1.4159(2) 0.19793(7) 0.0137(5) Uani 1 1 d . . . . .
C31 C 0.12419(9) 1.4010(2) 0.20936(7) 0.0153(5) Uani 1 1 d . . . . .
H31 H 0.1499 1.4679 0.2008 0.018 Uiso 1 1 calc R . . . .
C32 C 0.14049(9) 1.2858(2) 0.23358(7) 0.0161(5) Uani 1 1 d D . . . .
C33 C 0.10241(9) 1.1881(2) 0.24587(7) 0.0141(5) Uani 1 1 d . . . . .
H33 H 0.1147 1.1099 0.2624 0.017 Uiso 1 1 calc R . . . .
C34 C 0.04960(10) 1.5462(3) 0.17468(7) 0.0182(5) Uani 1 1 d . . . . .
C35 C 0.19824(10) 1.2693(3) 0.24766(8) 0.0308(7) Uani 1 1 d D . . . .
C36 C 0.02549(9) 0.9885(2) 0.28559(7) 0.0117(4) Uani 1 1 d . . . . .
C37 C 0.06155(9) 0.8774(2) 0.27744(7) 0.0131(5) Uani 1 1 d . . . . .
H37 H 0.0701 0.8641 0.2511 0.016 Uiso 1 1 calc R . . . .
C38 C 0.08513(9) 0.7862(2) 0.30638(7) 0.0137(5) Uani 1 1 d . . . . .
C39 C 0.07279(10) 0.7995(3) 0.34510(7) 0.0166(5) Uani 1 1 d . . . . .
H39 H 0.0889 0.7374 0.3650 0.020 Uiso 1 1 calc R . . . .
C40 C 0.03625(9) 0.9063(2) 0.35386(7) 0.0153(5) Uani 1 1 d D . . . .
C41 C 0.01351(9) 0.9990(2) 0.32468(7) 0.0138(5) Uani 1 1 d . . . . .
H41 H -0.0110 1.0719 0.3316 0.017 Uiso 1 1 calc R . . . .
C42 C 0.12089(10) 0.6651(3) 0.29579(8) 0.0199(5) Uani 1 1 d . . . . .
C43 C 0.02116(11) 0.9173(3) 0.39492(8) 0.0245(6) Uani 1 1 d D . . . .
B B 0.0000 1.0937(4) 0.2500 0.0116(7) Uani 1 2 d S T P . .

loop_
_atom_site_aniso_label
_atom_site_aniso_U_11
_atom_site_aniso_U_22
_atom_site_aniso_U_33
_atom_site_aniso_U_23
_atom_site_aniso_U_13
_atom_site_aniso_U_12
Ag 0.01518(13) 0.01607(12) 0.01056(13) 0.00361(10) 0.00205(9) -0.00193(10)
P 0.0131(3) 0.0126(3) 0.0086(3) 0.0013(2) 0.0009(2) -0.0011(2)
C1 0.0139(11) 0.0141(11) 0.0133(12) 0.0015(9) -0.0002(9) -0.0007(9)
C2 0.0143(11) 0.0151(11) 0.0145(12) 0.0014(9) 0.0020(9) -0.0033(9)
C3 0.0164(12) 0.0155(11) 0.0213(13) 0.0002(10) 0.0042(10) 0.0011(9)
C4 0.0174(12) 0.0169(11) 0.0257(14) 0.0046(10) -0.0026(11) -0.0013(10)
C5 0.0268(14) 0.0218(12) 0.0144(13) 0.0045(10) -0.0048(11) -0.0012(10)
C6 0.0254(13) 0.0160(11) 0.0123(12) 0.0022(9) 0.0002(10) -0.0004(10)
C7 0.0245(13) 0.0151(12) 0.0146(12) -0.0017(9) 0.0035(10) 0.0006(10)
C8 0.0219(13) 0.0235(13) 0.0367(17) 0.0069(12) -0.0039(12) 0.0039(11)
C9 0.0473(17) 0.0270(14) 0.0094(12) 0.0051(10) 0.0009(12) 0.0139(12)
C10 0.0145(11) 0.0192(12) 0.0124(12) -0.0049(9) 0.0038(9) -0.0046(9)
C11 0.0131(11) 0.0290(13) 0.0144(12) -0.0056(10) 0.0037(10) 0.0008(10)
C12 0.0143(12) 0.0446(17) 0.0228(14) -0.0135(12) 0.0016(11) 0.0033(11)
C13 0.0143(13) 0.0436(17) 0.0401(18) -0.0286(14) 0.0085(12) -0.0047(12)
C14 0.0205(13) 0.0232(13) 0.0468(19) -0.0167(13) 0.0177(13) -0.0073(11)
C15 0.0184(12) 0.0188(12) 0.0289(15) -0.0065(11) 0.0141(11) -0.0038(10)
C16 0.0165(12) 0.0371(15) 0.0171(13) 0.0055(11) -0.0010(10) 0.0040(11)
C17 0.0218(15) 0.064(2) 0.069(3) -0.047(2) 0.0068(16) -0.0114(15)
C18 0.0287(15) 0.0171(12) 0.0389(17) 0.0060(12) 0.0140(13) -0.0042(11)
C19 0.0174(11) 0.0126(11) 0.0096(11) 0.0015(8) -0.0006(9) 0.0020(8)
C20 0.0174(12) 0.0177(11) 0.0136(12) 0.0043(9) -0.0027(10) 0.0014(9)
C21 0.0218(13) 0.0171(12) 0.0222(14) -0.0015(10) -0.0081(11) -0.0002(10)
C22 0.0266(14) 0.0192(12) 0.0188(13) -0.0034(10) -0.0065(11) 0.0085(10)
C23 0.0197(13) 0.0249(13) 0.0166(13) 0.0000(10) 0.0004(10) 0.0076(10)
C24 0.0183(12) 0.0182(12) 0.0122(12) 0.0032(9) 0.0002(10) 0.0021(9)
C25 0.0174(12) 0.0224(12) 0.0186(13) -0.0026(10) -0.0025(10) -0.0049(10)
C26 0.0370(17) 0.0297(15) 0.0302(16) -0.0146(13) -0.0045(13) 0.0078(12)
C27 0.0188(13) 0.0272(13) 0.0195(13) -0.0019(11) 0.0068(11) -0.0014(10)
F1 0.0304(9) 0.0216(8) 0.0372(10) 0.0156(7) 0.0123(7) -0.0001(6)
F2 0.0296(8) 0.0200(7) 0.0233(8) 0.0078(6) -0.0063(7) 0.0007(6)
F3 0.0372(9) 0.0152(7) 0.0302(9) -0.0023(6) 0.0033(7) 0.0109(6)
F10 0.0399(10) 0.0516(11) 0.0319(10) -0.0079(8) -0.0173(8) 0.0292(9)
F11 0.0290(8) 0.0272(8) 0.0340(9) 0.0056(7) 0.0144(7) 0.0114(7)
F12 0.0412(10) 0.0146(7) 0.0416(10) -0.0052(7) 0.0131(8) 0.0018(7)
F4 0.0100(17) 0.0309(18) 0.043(3) 0.0027(16) 0.0008(15) -0.0064(14)
F5 0.0161(15) 0.054(2) 0.064(3) -0.0218(18) -0.0020(14) 0.0118(13)
F6 0.0235(16) 0.073(3) 0.043(2) 0.042(2) -0.0076(15) -0.0127(17)
F16 0.063(5) 0.074(5) 0.035(4) 0.011(4) 0.000(3) 0.024(4)
F17 0.056(4) 0.053(4) 0.031(4) -0.007(3) 0.026(3) -0.023(3)
F18 0.053(5) 0.017(3) 0.021(4) -0.013(2) 0.015(4) -0.008(3)
F7 0.018(2) 0.058(4) 0.038(3) 0.026(3) 0.012(2) 0.006(2)
F8 0.025(2) 0.035(2) 0.082(4) 0.003(2) -0.017(2) 0.0082(18)
F9 0.025(2) 0.078(4) 0.028(2) -0.003(2) -0.0085(17) 0.001(2)
F13 0.0438(15) 0.065(2) 0.0104(12) -0.0033(12) -0.0060(10) -0.0110(14)
F14 0.101(3) 0.0367(15) 0.0297(16) -0.0040(12) 0.0344(18) -0.0305(17)
F15 0.051(2) 0.076(3) 0.0181(15) 0.0021(18) 0.0040(18) 0.036(2)
C28 0.0158(11) 0.0091(10) 0.0096(11) -0.0025(8) 0.0022(9) 0.0003(8)
C29 0.0119(11) 0.0135(11) 0.0141(12) -0.0029(9) 0.0020(9) 0.0015(9)
C30 0.0200(12) 0.0097(10) 0.0119(11) -0.0003(9) 0.0033(10) 0.0001(9)
C31 0.0151(11) 0.0156(11) 0.0158(12) -0.0016(9) 0.0047(10) -0.0020(9)
C32 0.0153(12) 0.0172(12) 0.0158(12) -0.0016(9) 0.0018(10) -0.0007(9)
C33 0.0149(11) 0.0125(10) 0.0149(12) 0.0010(9) 0.0011(9) 0.0000(9)
C34 0.0195(12) 0.0143(11) 0.0211(13) 0.0019(10) 0.0039(10) 0.0014(9)
C35 0.0165(13) 0.0279(15) 0.0468(19) 0.0146(13) -0.0046(12) -0.0057(11)
C36 0.0110(10) 0.0095(10) 0.0144(12) -0.0009(9) 0.0002(9) -0.0039(8)
C37 0.0155(11) 0.0133(11) 0.0104(11) -0.0013(9) -0.0004(9) -0.0024(9)
C38 0.0123(11) 0.0121(11) 0.0161(12) -0.0013(9) -0.0023(9) -0.0015(8)
C39 0.0175(12) 0.0158(11) 0.0152(12) 0.0026(9) -0.0053(10) -0.0010(9)
C40 0.0168(12) 0.0164(11) 0.0125(12) 0.0002(9) 0.0001(9) -0.0034(9)
C41 0.0152(11) 0.0117(10) 0.0142(12) -0.0020(9) 0.0005(9) -0.0026(9)
C42 0.0206(12) 0.0192(12) 0.0194(13) 0.0011(10) -0.0021(10) 0.0047(10)
C43 0.0325(15) 0.0238(13) 0.0172(13) 0.0030(11) 0.0026(12) 0.0035(11)
B 0.0125(17) 0.0090(16) 0.0132(18) 0.000 0.0003(14) 0.000

loop_
_atom_type_symbol
_atom_type_description
_atom_type_scat_dispersion_real
_atom_type_scat_dispersion_imag
_atom_type_scat_source
C C 0.0033 0.0016 'International Tables Vol C Tables 4.2.6.8 and 6.1.1.4'
H H 0.0000 0.0000 'International Tables Vol C Tables 4.2.6.8 and 6.1.1.4'
Ag Ag -0.8971 1.1015 'International Tables Vol C Tables 4.2.6.8 and 6.1.1.4'
B B 0.0013 0.0007 'International Tables Vol C Tables 4.2.6.8 and 6.1.1.4'
F F 0.0171 0.0103 'International Tables Vol C Tables 4.2.6.8 and 6.1.1.4'
P P 0.1023 0.0942 'International Tables Vol C Tables 4.2.6.8 and 6.1.1.4'

loop_
_geom_angle_atom_site_label_1
_geom_angle_atom_site_label_2
_geom_angle_atom_site_label_3
_geom_angle
_geom_angle_site_symmetry_1
_geom_angle_site_symmetry_3
P Ag P 180.0 . 7_566
C1 P Ag 108.53(8) . .
C1 P C10 108.98(11) . .
C10 P Ag 106.44(8) . .
C19 P Ag 108.48(7) . .
C19 P C1 111.20(11) . .
C19 P C10 113.02(11) . .
C2 C1 P 116.43(17) . .
C6 C1 P 124.66(18) . .
C6 C1 C2 118.9(2) . .
C1 C2 C7 124.1(2) . .
C3 C2 C1 119.2(2) . .
C3 C2 C7 116.7(2) . .
C2 C3 H3 118.8 . .
C4 C3 C2 122.5(2) . .
C4 C3 H3 118.8 . .
C3 C4 C8 122.1(2) . .
C5 C4 C3 117.4(2) . .
C5 C4 C8 120.5(2) . .
C4 C5 H5 118.5 . .
C4 C5 C6 122.9(2) . .
C6 C5 H5 118.5 . .
C1 C6 C9 124.4(2) . .
C5 C6 C1 119.0(2) . .
C5 C6 C9 116.5(2) . .
C2 C7 H7A 109.5 . .
C2 C7 H7B 109.5 . .
C2 C7 H7C 109.5 . .
H7A C7 H7B 109.5 . .
H7A C7 H7C 109.5 . .
H7B C7 H7C 109.5 . .
C4 C8 H8A 109.5 . .
C4 C8 H8B 109.5 . .
C4 C8 H8C 109.5 . .
H8A C8 H8B 109.5 . .
H8A C8 H8C 109.5 . .
H8B C8 H8C 109.5 . .
C6 C9 H9A 109.5 . .
C6 C9 H9B 109.5 . .
C6 C9 H9C 109.5 . .
H9A C9 H9B 109.5 . .
H9A C9 H9C 109.5 . .
H9B C9 H9C 109.5 . .
C11 C10 P 116.50(18) . .
C11 C10 C15 119.2(2) . .
C15 C10 P 124.05(19) . .
C10 C11 C16 123.1(2) . .
C12 C11 C10 119.5(2) . .
C12 C11 C16 117.3(2) . .
C11 C12 H12 119.1 . .
C13 C12 C11 121.8(3) . .
C13 C12 H12 119.1 . .
C12 C13 C17 121.4(3) . .
C14 C13 C12 118.0(2) . .
C14 C13 C17 120.6(3) . .
C13 C14 H14 118.4 . .
C13 C14 C15 123.2(3) . .
C15 C14 H14 118.4 . .
C10 C15 C18 124.9(2) . .
C14 C15 C10 118.0(3) . .
C14 C15 C18 117.0(2) . .
C11 C16 H16A 109.5 . .
C11 C16 H16B 109.5 . .
C11 C16 H16C 109.5 . .
H16A C16 H16B 109.5 . .
H16A C16 H16C 109.5 . .
H16B C16 H16C 109.5 . .
C13 C17 H17A 109.5 . .
C13 C17 H17B 109.5 . .
C13 C17 H17C 109.5 . .
H17A C17 H17B 109.5 . .
H17A C17 H17C 109.5 . .
H17B C17 H17C 109.5 . .
C15 C18 H18A 109.5 . .
C15 C18 H18B 109.5 . .
C15 C18 H18C 109.5 . .
H18A C18 H18B 109.5 . .
H18A C18 H18C 109.5 . .
H18B C18 H18C 109.5 . .
C20 C19 P 116.45(17) . .
C24 C19 P 124.75(17) . .
C24 C19 C20 118.8(2) . .
C19 C20 C25 123.3(2) . .
C21 C20 C19 119.5(2) . .
C21 C20 C25 117.1(2) . .
C20 C21 H21 118.9 . .
C22 C21 C20 122.2(2) . .
C22 C21 H21 118.9 . .
C21 C22 C26 121.5(2) . .
C23 C22 C21 117.6(2) . .
C23 C22 C26 120.9(2) . .
C22 C23 H23 118.5 . .
C22 C23 C24 123.1(2) . .
C24 C23 H23 118.5 . .
C19 C24 C27 124.7(2) . .
C23 C24 C19 118.8(2) . .
C23 C24 C27 116.5(2) . .
C20 C25 H25A 109.5 . .
C20 C25 H25B 109.5 . .
C20 C25 H25C 109.5 . .
H25A C25 H25B 109.5 . .
H25A C25 H25C 109.5 . .
H25B C25 H25C 109.5 . .
C22 C26 H26A 109.5 . .
C22 C26 H26B 109.5 . .
C22 C26 H26C 109.5 . .
H26A C26 H26B 109.5 . .
H26A C26 H26C 109.5 . .
H26B C26 H26C 109.5 . .
C24 C27 H27A 109.5 . .
C24 C27 H27B 109.5 . .
C24 C27 H27C 109.5 . .
H27A C27 H27B 109.5 . .
H27A C27 H27C 109.5 . .
H27B C27 H27C 109.5 . .
C29 C28 B 119.45(19) . .
C33 C28 C29 115.6(2) . .
C33 C28 B 124.86(19) . .
C28 C29 H29 118.9 . .
C30 C29 C28 122.2(2) . .
C30 C29 H29 118.9 . .
C29 C30 C31 121.0(2) . .
C29 C30 C34 119.1(2) . .
C31 C30 C34 119.7(2) . .
C30 C31 H31 120.9 . .
C32 C31 C30 118.1(2) . .
C32 C31 H31 120.9 . .
C31 C32 C33 120.4(2) . .
C31 C32 C35 119.8(2) . .
C33 C32 C35 119.7(2) . .
C28 C33 C32 122.6(2) . .
C28 C33 H33 118.7 . .
C32 C33 H33 118.7 . .
F1 C34 F3 105.75(19) . .
F1 C34 C30 112.9(2) . .
F2 C34 F1 106.8(2) . .
F2 C34 F3 106.74(19) . .
F2 C34 C30 112.72(19) . .
F3 C34 C30 111.5(2) . .
F4 C35 F5 100.2(3) . .
F4 C35 C32 112.9(3) . .
F5 C35 C32 108.8(2) . .
F6 C35 F4 113.1(4) . .
F6 C35 F5 102.2(3) . .
F6 C35 C32 117.5(2) . .
F7 C35 F8 114.4(4) . .
F7 C35 F9 99.1(4) . .
F7 C35 C32 120.2(4) . .
F8 C35 F9 95.6(4) . .
F8 C35 C32 116.4(3) . .
F9 C35 C32 105.3(3) . .
C37 C36 B 119.77(19) . .
C41 C36 C37 115.6(2) . .
C41 C36 B 124.61(19) . .
C36 C37 H37 118.7 . .
C38 C37 C36 122.5(2) . .
C38 C37 H37 118.7 . .
C37 C38 C39 120.7(2) . .
C37 C38 C42 120.3(2) . .
C39 C38 C42 118.8(2) . .
C38 C39 H39 121.0 . .
C40 C39 C38 118.0(2) . .
C40 C39 H39 121.0 . .
C39 C40 C41 120.8(2) . .
C39 C40 C43 118.3(2) . .
C41 C40 C43 120.9(2) . .
C36 C41 H41 118.8 . .
C40 C41 C36 122.3(2) . .
C40 C41 H41 118.8 . .
F10 C42 F12 105.4(2) . .
F10 C42 C38 112.8(2) . .
F11 C42 F10 107.1(2) . .
F11 C42 F12 105.9(2) . .
F11 C42 C38 113.3(2) . .
F12 C42 C38 111.8(2) . .
F16 C43 F17 104.8(7) . .
F16 C43 F18 112.7(8) . .
F16 C43 C40 117.4(5) . .
F17 C43 C40 107.9(4) . .
F18 C43 F17 99.6(6) . .
F18 C43 C40 112.4(6) . .
F13 C43 C40 111.6(2) . .
F14 C43 F13 102.0(3) . .
F14 C43 F15 109.2(3) . .
F14 C43 C40 114.5(2) . .
F15 C43 F13 103.1(3) . .
F15 C43 C40 115.1(3) . .
C28 B C28 106.3(2) 2 .
C36 B C28 111.08(11) 2 .
C36 B C28 111.08(11) . 2
C36 B C28 110.55(11) . .
C36 B C28 110.55(11) 2 2
C36 B C36 107.3(2) . 2

loop_
_geom_bond_atom_site_label_1
_geom_bond_atom_site_label_2
_geom_bond_distance
_geom_bond_site_symmetry_2
Ag P 2.4164(6) .
Ag P 2.4164(6) 7_566
P C1 1.837(2) .
P C10 1.841(2) .
P C19 1.835(2) .
C1 C2 1.418(3) .
C1 C6 1.414(3) .
C2 C3 1.395(3) .
C2 C7 1.510(3) .
C3 H3 0.9500 .
C3 C4 1.388(4) .
C4 C5 1.388(4) .
C4 C8 1.506(3) .
C5 H5 0.9500 .
C5 C6 1.392(3) .
C6 C9 1.506(4) .
C7 H7A 0.9800 .
C7 H7B 0.9800 .
C7 H7C 0.9800 .
C8 H8A 0.9800 .
C8 H8B 0.9800 .
C8 H8C 0.9800 .
C9 H9A 0.9800 .
C9 H9B 0.9800 .
C9 H9C 0.9800 .
C10 C11 1.412(3) .
C10 C15 1.417(3) .
C11 C12 1.393(4) .
C11 C16 1.508(4) .
C12 H12 0.9500 .
C12 C13 1.380(4) .
C13 C14 1.378(5) .
C13 C17 1.503(4) .
C14 H14 0.9500 .
C14 C15 1.394(4) .
C15 C18 1.501(4) .
C16 H16A 0.9800 .
C16 H16B 0.9800 .
C16 H16C 0.9800 .
C17 H17A 0.9800 .
C17 H17B 0.9800 .
C17 H17C 0.9800 .
C18 H18A 0.9800 .
C18 H18B 0.9800 .
C18 H18C 0.9800 .
C19 C20 1.419(3) .
C19 C24 1.414(3) .
C20 C21 1.389(3) .
C20 C25 1.512(3) .
C21 H21 0.9500 .
C21 C22 1.386(4) .
C22 C23 1.383(4) .
C22 C26 1.508(4) .
C23 H23 0.9500 .
C23 C24 1.390(3) .
C24 C27 1.506(3) .
C25 H25A 0.9800 .
C25 H25B 0.9800 .
C25 H25C 0.9800 .
C26 H26A 0.9800 .
C26 H26B 0.9800 .
C26 H26C 0.9800 .
C27 H27A 0.9800 .
C27 H27B 0.9800 .
C27 H27C 0.9800 .
F1 C34 1.343(3) .
F2 C34 1.338(3) .
F3 C34 1.343(3) .
F10 C42 1.339(3) .
F11 C42 1.334(3) .
F12 C42 1.346(3) .
F4 C35 1.316(4) .
F5 C35 1.437(4) .
F6 C35 1.262(4) .
F16 C43 1.241(8) .
F17 C43 1.409(7) .
F18 C43 1.291(9) .
F7 C35 1.291(5) .
F8 C35 1.294(4) .
F9 C35 1.470(4) .
F13 C43 1.377(4) .
F14 C43 1.310(4) .
F15 C43 1.334(4) .
C28 C29 1.405(3) .
C28 C33 1.393(3) .
C28 B 1.646(3) .
C29 H29 0.9500 .
C29 C30 1.383(3) .
C30 C31 1.388(3) .
C30 C34 1.499(3) .
C31 H31 0.9500 .
C31 C32 1.385(3) .
C32 C33 1.396(3) .
C32 C35 1.477(3) .
C33 H33 0.9500 .
C36 C37 1.403(3) .
C36 C41 1.396(3) .
C36 B 1.638(3) .
C37 H37 0.9500 .
C37 C38 1.388(3) .
C38 C39 1.388(3) .
C38 C42 1.491(3) .
C39 H39 0.9500 .
C39 C40 1.388(3) .
C40 C41 1.395(3) .
C40 C43 1.486(3) .
C41 H41 0.9500 .
B C28 1.646(3) 2
B C36 1.638(3) 2
